data_2202488
loop_
_publ_author_name
'A. Sivalakshmidevi'
'K. Vyas'
'S. D. V. N. Sivaram'
'P. Veerabhadra Swamy'
'Ramachandra Puranik'
'P. Sairam'
' G. Om Reddy '

_publ_section_title
;
 2'-Deoxy-2',2'-difluorocytidine monohydrochloride (Gemcitabine
 hydrochloride)
;
_journal_issue 10
_journal_name_full 'Acta Crystallographica Section E'
_journal_page_first o1435
_journal_page_last o1437
_journal_paper_doi 10.1107/S1600536803018816
_journal_volume 59
_journal_year 2003
_chemical_formula_iupac 'C9 H12 F2 N3 O4 1+, Cl 1-'
_chemical_formula_moiety 'C9 H12 F2 N3 O4 1+, Cl 1-'
_chemical_formula_sum 'C9 H12 Cl F2 N3 O4'
_chemical_formula_weight 299.66
_chemical_name_common 'Gemcitabine Hydrochloride'
_chemical_name_systematic
;
2'-deoxy-2',2'-difluorocytidine monohydrochloride
;
_space_group_IT_number 19
_symmetry_cell_setting orthorhombic
_symmetry_space_group_name_Hall 'P 2ac 2ab'
_symmetry_space_group_name_H-M 'P 21 21 21'
_cell_angle_alpha 90
_cell_angle_beta 90
_cell_angle_gamma 90
_cell_formula_units_Z 4
_cell_length_a 11.4680(7)
_cell_length_b 15.5987(9)
_cell_length_c 6.706(2)
_cell_measurement_reflns_used 25
_cell_measurement_temperature 298.2
_cell_measurement_theta_max 24.8
_cell_measurement_theta_min 22.6
_cell_volume 1199.6(4)
_computing_cell_refinement 'MSC/AFC Diffractometer Control Software'
_computing_data_collection
;
MSC/AFC Diffractometer Control Software
(Molecular Structure Corporation, 1994)
;
_computing_data_reduction 'TEXSAN (Molecular Structure Corporation, 1995)'
_computing_molecular_graphics 'CrystalStructure (Rigaku/MSC, 2003)'
_computing_publication_material CrystalStructure
_computing_structure_refinement 'CRYSTALS (Watkin et al., 1996)'
_computing_structure_solution 'SIR92 (Altomare et al., 1993)'
_diffrn_ambient_temperature 298.2
_diffrn_measured_fraction_theta_full 0.9631
_diffrn_measured_fraction_theta_max 0.9631
_diffrn_measurement_device_type 'Rigaku AFC-7S'
_diffrn_measurement_method \w-2\q
_diffrn_radiation_monochromator graphite
_diffrn_radiation_source 'X-ray tube'
_diffrn_radiation_type 'Cu K\a'
_diffrn_radiation_wavelength 1.5418
_diffrn_reflns_av_R_equivalents 0.028
_diffrn_reflns_av_sigmaI/netI 0.030
_diffrn_reflns_limit_h_max 13
_diffrn_reflns_limit_h_min -13
_diffrn_reflns_limit_k_max 18
_diffrn_reflns_limit_k_min -18
_diffrn_reflns_limit_l_max 7
_diffrn_reflns_limit_l_min -7
_diffrn_reflns_number 2540
_diffrn_reflns_reduction_process 'Lp corrections applied'
_diffrn_reflns_theta_full 67.86
_diffrn_reflns_theta_max 67.86
_diffrn_reflns_theta_min 2.84
_diffrn_standards_decay_% 1.26
_diffrn_standards_interval_count 150
_diffrn_standards_number 3
_exptl_absorpt_coefficient_mu 3.266
_exptl_absorpt_correction_T_max 0.271
_exptl_absorpt_correction_T_min 0.175
_exptl_absorpt_correction_type '\y scan'
_exptl_absorpt_process_details '(North et al., 1968)'
_exptl_crystal_colour Colourless
_exptl_crystal_density_diffrn 1.659
_exptl_crystal_density_method 'not measured'
_exptl_crystal_description block
_exptl_crystal_F_000 616.00
_exptl_crystal_size_max 0.50
_exptl_crystal_size_mid 0.50
_exptl_crystal_size_min 0.40
_refine_diff_density_max 0.77
_refine_diff_density_min -0.57
_refine_ls_abs_structure_details 'Flack (1983), 828 Friedel pairs'
_refine_ls_abs_structure_Flack 0.00(3)
_refine_ls_extinction_coef 110(9)
_refine_ls_extinction_method 'Larson (1970), eq. 22'
_refine_ls_goodness_of_fit_ref 1.134
_refine_ls_hydrogen_treatment mixed
_refine_ls_number_parameters 191
_refine_ls_number_reflns 2082
_refine_ls_R_factor_gt 0.0600
_refine_ls_shift/su_max 0.0410
_refine_ls_structure_factor_coef F
_refine_ls_weighting_details
;
Chebychev polynomial with 3 parameters (Carruthers & Watkin, 1979):
2.0710, 1.3167 and 0.0135
;
_refine_ls_weighting_scheme calc
_refine_ls_wR_factor_ref 0.0600
_reflns_number_gt 2032
_reflns_number_total 2083
_reflns_threshold_expression F^2^>2\s(F^2^)
_cod_data_source_file ci6255.cif
_cod_data_source_block I
_cod_database_code 2202488

loop_
_symmetry_equiv_pos_as_xyz
'  +x,  +y,  +z'
'1/2-x,  -y,1/2+z'
'1/2+x,1/2-y,  -z'
'  -x,1/2+y,1/2-z'

loop_
_atom_site_aniso_label
_atom_site_aniso_U_11
_atom_site_aniso_U_22
_atom_site_aniso_U_33
_atom_site_aniso_U_12
_atom_site_aniso_U_13
_atom_site_aniso_U_23
Cl1 0.0417(5) 0.0547(6) 0.0594(7) 0.0008(4) -0.0157(5) 0.0127(5)
F1 0.0353(12) 0.0560(10) 0.096(2) -0.0140(10) -0.0137(13) 0.0210(10)
F2 0.096(2) 0.0560(10) 0.0406(13) -0.0140(10) -0.0130(10) 0.0013(12)
O2 0.0243(11) 0.0478(13) 0.052(2) 0.0051(10) -0.0004(10) 0.0037(12)
O1' 0.0440(10) 0.0345(12) 0.043(2) 0.0044(10) -0.0051(12) 0.0029(10)
O3' 0.0438(13) 0.0309(11) 0.060(2) -0.0003(10) 0.0000(10) -0.0007(13)
O5' 0.0330(13) 0.058(2) 0.085(3) -0.0011(12) 0.0030(10) -0.015(2)
N1 0.0266(13) 0.0324(13) 0.048(2) 0.0028(11) 0.0010(13) 0.0075(13)
N3 0.0292(13) 0.0312(13) 0.048(2) 0.0024(11) -0.0036(13) 0.0063(12)
N4 0.037(2) 0.048(2) 0.057(2) 0.0000(10) 0.005(2) 0.014(2)
C2 0.0290(10) 0.0260(10) 0.040(2) 0.0015(11) -0.0010(10) 0.001(2)
C4 0.029(2) 0.0290(10) 0.049(2) -0.0026(13) 0.002(2) 0.0020(10)
C5 0.026(2) 0.037(2) 0.050(2) 0.0023(13) 0.000(2) 0.000(2)
C6 0.0230(10) 0.034(2) 0.051(2) 0.0041(13) -0.001(2) 0.007(2)
C1' 0.030(2) 0.041(2) 0.040(2) 0.0020(10) 0.002(2) 0.008(2)
C2' 0.037(2) 0.047(2) 0.037(2) -0.010(2) 0.000(2) 0.004(2)
C3' 0.030(2) 0.036(2) 0.043(2) -0.0002(13) 0.005(2) 0.001(2)
C4' 0.033(2) 0.034(2) 0.038(2) 0.0018(13) 0.004(2) 0.006(2)
C5' 0.048(2) 0.045(2) 0.052(3) 0.006(2) -0.010(2) 0.000(2)

loop_
_atom_site_label
_atom_site_fract_x
_atom_site_fract_y
_atom_site_fract_z
_atom_site_U_iso_or_equiv
_atom_site_thermal_displace_type
_atom_site_calc_flag
_atom_site_refinement_flags
_atom_site_occupancy
_atom_site_type_symbol
Cl1 0.28824(8) 0.32194(6) -0.4814(2) 0.0519(3) Uani . . 1.000 Cl
F1 0.2745(2) -0.0581(2) 0.2133(5) 0.0624(8) Uani . . 1.000 F
F2 0.3973(3) -0.0299(2) -0.0220(4) 0.0642(9) Uani . . 1.000 F
O2 0.2558(2) 0.1739(2) 0.0510(4) 0.0414(9) Uani . . 1.000 O
O1' 0.4719(2) 0.0592(2) 0.4248(4) 0.0405(8) Uani . . 1.000 O
O3' 0.4475(2) -0.1666(2) 0.3127(5) 0.0449(9) Uani . . 1.000 O
O5' 0.6978(2) -0.0162(2) 0.4448(6) 0.0587(13) Uani . . 1.000 O
N1 0.4392(2) 0.1239(2) 0.1166(5) 0.0357(9) Uani . . 1.000 N
N3 0.4038(2) 0.2137(2) -0.1546(5) 0.0361(9) Uani . . 1.000 N
N4 0.5456(3) 0.2519(2) -0.3770(6) 0.0473(12) Uani . . 1.000 N
C2 0.3600(3) 0.1713(2) 0.0061(6) 0.0317(8) Uani . . 1.000 C
C4 0.5166(3) 0.2106(2) -0.2169(6) 0.0357(10) Uani . . 1.000 C
C5 0.5958(3) 0.1621(2) -0.0999(6) 0.0377(12) Uani . . 1.000 C
C6 0.5561(3) 0.1200(2) 0.0610(6) 0.0360(10) Uani . . 1.000 C
C1' 0.3942(3) 0.0638(2) 0.2623(6) 0.0370(12) Uani . . 1.000 C
C2' 0.3848(3) -0.0274(2) 0.1796(6) 0.0403(12) Uani . . 1.000 C
C3' 0.4747(3) -0.0792(2) 0.2913(6) 0.0363(12) Uani . . 1.000 C
C4' 0.4883(3) -0.0290(2) 0.4822(6) 0.0350(12) Uani . . 1.000 C
C5' 0.6065(4) -0.0360(3) 0.5778(7) 0.0483(14) Uani . . 1.000 C
H1 0.35140 0.24810 -0.22950 0.0434 Uiso calc . 1.000 H
H2 0.67610 0.15960 -0.13460 0.0450 Uiso calc . 1.000 H
H3 0.60870 0.08660 0.13820 0.0440 Uiso calc . 1.000 H
H4 0.62410 0.25070 -0.42250 0.0570 Uiso calc . 1.000 H
H5 0.48850 0.28320 -0.44910 0.0570 Uiso calc . 1.000 H
H6 0.31990 0.08240 0.30750 0.0450 Uiso calc . 1.000 H
H9 0.54610 -0.07540 0.21990 0.0430 Uiso calc . 1.000 H
H10 0.42970 -0.04540 0.57460 0.0422 Uiso calc . 1.000 H
H11 0.61680 -0.09300 0.62460 0.0580 Uiso calc . 1.000 H
H12 0.60990 0.00260 0.68720 0.0580 Uiso calc . 1.000 H
H13 0.384(6) -0.169(4) 0.400(3) 0.10(2) Uiso . . 1.000 H
H14 0.709(5) 0.0425(13) 0.460(10) 0.10(2) Uiso . . 1.000 H

loop_
_atom_type_symbol
_atom_type_scat_dispersion_real
_atom_type_scat_dispersion_imag
_atom_type_scat_source
C 0.017 0.009
;International Tables for Crystallography
(1992, Vol. C, Tables 4.2.6.8 and 6.1.1.1)
;
H 0.000 0.000
;International Tables for Crystallography
(1992, Vol. C, Table 6.1.1.2)
;
Cl 0.348 0.702
;International Tables for Crystallography
(1992, Vol. C, Tables 4.2.6.8 and 6.1.1.1)
;
F 0.069 0.053
;International Tables for Crystallography
(1992, Vol. C, Tables 4.2.6.8 and 6.1.1.1)
;
N 0.029 0.018
;International Tables for Crystallography
(1992, Vol. C, Tables 4.2.6.8 and 6.1.1.1)
;
O 0.047 0.032
;International Tables for Crystallography
(1992, Vol. C, Tables 4.2.6.8 and 6.1.1.1)
;

loop_
_geom_angle_atom_site_label_1
_geom_angle_atom_site_label_2
_geom_angle_atom_site_label_3
_geom_angle
_geom_angle_publ_flag
C1' O1' C4' 109.7(3) yes
C3' O3' H13 106(4) no
C5' O5' H14 104(4) no
C2 N1 C1' 118.2(3) yes
C6 N1 C1' 119.7(3) yes
C2 N1 C6 120.7(3) yes
C2 N3 C4 125.2(3) yes
C2 N3 H1 117.40 no
C4 N3 H1 117.36 no
H4 N4 H5 119.99 no
C4 N4 H5 120.06 no
C4 N4 H4 119.95 no
O2 C2 N3 122.4(3) yes
O2 C2 N1 121.5(3) yes
N1 C2 N3 116.2(3) yes
N3 C4 N4 118.8(3) yes
N3 C4 C5 117.3(3) yes
N4 C4 C5 124.0(3) yes
C4 C5 C6 119.2(3) no
N1 C6 C5 121.3(3) yes
O1' C1' N1 109.2(3) yes
O1' C1' C2' 106.1(3) yes
N1 C1' C2' 112.5(3) yes
C1' C2' C3' 105.6(3) no
F1 C2' F2 104.5(3) yes
F1 C2' C1' 109.3(3) yes
F1 C2' C3' 111.2(3) yes
F2 C2' C1' 112.3(3) yes
F2 C2' C3' 114.0(3) yes
O3' C3' C2' 114.7(3) yes
O3' C3' C4' 116.1(3) yes
C2' C3' C4' 102.4(3) no
O1' C4' C3' 104.8(3) yes
O1' C4' C5' 107.5(3) yes
C3' C4' C5' 114.7(3) no
O5' C5' C4' 112.6(4) yes
C4 C5 H2 120.44 no
C6 C5 H2 120.34 no
N1 C6 H3 119.28 no
C5 C6 H3 119.38 no
O1' C1' H6 109.63 no
N1 C1' H6 109.70 no
C2' C1' H6 109.65 no
O3' C3' H9 107.64 no
C2' C3' H9 107.77 no
C4' C3' H9 107.82 no
O1' C4' H10 109.83 no
C3' C4' H10 109.93 no
C5' C4' H10 109.90 no
O5' C5' H11 108.76 no
O5' C5' H12 108.62 no
C4' C5' H11 108.71 no
C4' C5' H12 108.68 no
H11 C5' H12 109.45 no

loop_
_geom_bond_atom_site_label_1
_geom_bond_atom_site_label_2
_geom_bond_site_symmetry_1
_geom_bond_site_symmetry_2
_geom_bond_distance
_geom_bond_publ_flag
F1 C2' . . 1.371(4) yes
F2 C2' . . 1.360(5) yes
O2 C2 . . 1.233(4) yes
O1' C1' . . 1.409(5) yes
O1' C4' . . 1.441(4) yes
O3' C3' . . 1.406(4) yes
O5' C5' . . 1.410(6) yes
O3' H13 . . 0.94(5) no
O5' H14 . . 0.93(2) no
N1 C6 . . 1.393(4) yes
N1 C2 . . 1.386(5) yes
N1 C1' . . 1.449(5) yes
N3 C4 . . 1.360(4) yes
N3 C2 . . 1.361(5) yes
N4 C4 . . 1.295(5) yes
N3 H1 . . 0.95 no
N4 H4 . . 0.95 no
N4 H5 . . 0.95 no
C4 C5 . . 1.419(5) no
C5 C6 . . 1.343(5) no
C1' C2' . . 1.531(5) no
C2' C3' . . 1.509(5) no
C3' C4' . . 1.509(5) no
C4' C5' . . 1.503(6) no
C5 H2 . . 0.95 no
C6 H3 . . 0.95 no
C1' H6 . . 0.95 no
C3' H9 . . 0.95 no
C4' H10 . . 0.95 no
C5' H11 . . 0.95 no
C5' H12 . . 0.95 no

loop_
_geom_contact_atom_site_label_1
_geom_contact_atom_site_label_2
_geom_contact_distance
_geom_contact_site_symmetry_2
_geom_contact_publ_flag
Cl1 N3 3.068(3) . no
Cl1 N4 3.224(4) . no
Cl1 C4 3.608(4) . no
Cl1 N4 3.158(4) 3_454 no
Cl1 C5 3.580(4) 3_454 no
Cl1 O5' 3.212(3) 3_455 no
Cl1 H1 2.1691 . no
Cl1 H5 2.3846 . no
Cl1 H2 2.8927 3_454 no
Cl1 H4 2.2896 3_454 no
Cl1 H14 2.31(3) 3_455 no
Cl1 H9 2.9549 4_654 no
Cl1 H11 2.9447 4_655 no
F1 O3' 2.692(4) . no
F1 C2 3.058(5) 2_555 no
F1 F2 2.986(4) 2_555 no
F1 O2 2.918(4) 2_555 no
F2 C6 3.016(5) . no
F2 O3' 3.149(4) . no
F2 N1 2.617(4) . no
F2 C2 3.173(5) . no
F2 F1 2.986(4) 2_554 no
F1 H13 2.48(6) . no
F2 H10 2.7413 1_554 no
F2 H6 2.8605 2_554 no
O2 F1 2.918(4) 2_554 no
O2 O3' 2.829(4) 2_554 no
O2 C5 3.165(4) 3_455 no
O1' C4 3.408(5) 1_556 no
O1' O5' 2.848(4) . no
O3' O2 2.829(4) 2_555 no
O3' F1 2.692(4) . no
O3' C5 3.331(5) 4_645 no
O3' F2 3.149(4) . no
O3' N4 3.187(5) 4_644 no
O3' C4 3.345(5) 4_645 no
O5' C5 3.297(4) 2_655 no
O5' Cl1 3.212(3) 3_555 no
O5' O1' 2.848(4) . no
O5' C6 3.346(4) 2_655 no
O2 H6 2.3529 . no
O2 H13 1.90(6) 2_554 no
O2 H2 2.8098 3_455 no
O1' H14 2.74(6) . no
O1' H3 2.5175 . no
O3' H5 2.6641 4_644 no
O5' H9 2.4807 . no
O5' H2 2.7163 2_655 no
O5' H3 2.7950 2_655 no
O5' H12 2.8094 2_654 no
O5' H3 2.8005 . no
N1 F2 2.617(4) . no
N3 Cl1 3.068(3) . no
N4 Cl1 3.224(4) . no
N4 Cl1 3.158(4) 3_554 no
N4 O3' 3.187(5) 4_654 no
C2 F2 3.173(5) . no
C2 F1 3.058(5) 2_554 no
C4 O3' 3.345(5) 4_655 no
C4 Cl1 3.608(4) . no
C4 O1' 3.408(5) 1_554 no
C5 Cl1 3.580(4) 3_554 no
C5 O2 3.165(4) 3_555 no
C5 O5' 3.297(4) 2_654 no
C5 O3' 3.331(5) 4_655 no
C6 F2 3.016(5) . no
C6 O5' 3.346(4) 2_654 no
C6 C3' 3.593(5) . no
C3' C6 3.593(5) . no
C2 H13 2.89(7) 2_554 no
C4 H13 3.06(5) 4_655 no
C5 H12 2.8731 1_554 no
C5 H13 2.97(6) 4_655 no
H1 Cl1 2.1691 . no
H1 H5 2.2227 . no
H2 H4 2.4703 . no
H2 O5' 2.7163 2_654 no
H2 Cl1 2.8927 3_554 no
H2 O2 2.8098 3_555 no
H3 O1' 2.5175 . no
H3 O5' 2.8005 . no
H3 H14 2.5403 . no
H3 O5' 2.7950 2_654 no
H4 H2 2.4703 . no
H4 Cl1 2.2896 3_554 no
H5 Cl1 2.3846 . no
H5 H1 2.2227 . no
H5 O3' 2.6641 4_654 no
H6 O2 2.3529 . no
H6 F2 2.8605 2_555 no
H9 O5' 2.4807 . no
H9 Cl1 2.9549 4_644 no
H10 F2 2.7413 1_556 no
H10 H13 2.3158 . no
H11 Cl1 2.9447 4_645 no
H12 C5 2.8731 1_556 no
H12 O5' 2.8094 2_655 no
H13 F1 2.48(6) . no
H13 H10 2.3158 . no
H13 O2 1.90(6) 2_555 no
H13 C2 2.89(7) 2_555 no
H13 C4 3.06(5) 4_645 no
H13 C5 2.97(6) 4_645 no
H14 O1' 2.74(6) . no
H14 H3 2.5403 . no
H14 Cl1 2.31(3) 3_555 no

loop_
_geom_hbond_atom_site_label_D
_geom_hbond_atom_site_label_H
_geom_hbond_atom_site_label_A
_geom_hbond_site_symmetry_A
_geom_hbond_distance_DH
_geom_hbond_distance_HA
_geom_hbond_distance_DA
_geom_hbond_angle_DHA
_geom_hbond_publ_flag
N3 H1 Cl1 . 0.95 2.17 3.068(3) 157 yes
N4 H4 Cl1 3_554 0.95 2.29 3.158(4) 151 yes
N4 H5 Cl1 . 0.95 2.38 3.224(4) 147 yes
O3' H13 O2 2_555 0.94(5) 1.90(6) 2.829(4) 173(5) yes
O5' H14 Cl1 3_555 0.93(2) 2.31(3) 3.212(3) 165(5) yes
C1' H6 O2 . 0.95 2.35 2.734(5) 103 yes
C3' H9 O5' . 0.95 2.48 2.928(4) 109 yes

loop_
_geom_torsion_atom_site_label_1
_geom_torsion_atom_site_label_2
_geom_torsion_atom_site_label_3
_geom_torsion_atom_site_label_4
_geom_torsion
_geom_torsion_publ_flag
C4' O1' C1' N1 -136.1(3) no
C4' O1' C1' C2' -14.6(4) no
C1' O1' C4' C3' 30.9(3) no
C1' O1' C4' C5' 153.3(3) no
C6 N1 C2 O2 178.4(3) no
C1' N1 C2 O2 12.1(5) no
C1' N1 C2 N3 -167.3(3) no
C6 N1 C2 N3 -0.9(5) no
C2 N1 C1' O1' -147.2(3) no
C2 N1 C6 C5 0.3(5) no
C1' N1 C6 C5 166.5(3) no
C6 N1 C1' C2' -71.2(4) no
C2 N1 C1' C2' 95.3(4) no
C6 N1 C1' O1' 46.3(4) no
C2 N3 C4 N4 177.6(3) no
C4 N3 C2 O2 -177.1(3) no
C2 N3 C4 C5 -2.8(5) no
C4 N3 C2 N1 2.3(5) no
N3 C4 C5 C6 1.9(5) no
N4 C4 C5 C6 -178.4(4) no
C4 C5 C6 N1 -0.8(5) no
O1' C1' C2' F1 112.5(3) no
O1' C1' C2' F2 -132.0(3) no
N1 C1' C2' C3' 112.1(3) no
O1' C1' C2' C3' -7.2(4) no
N1 C1' C2' F1 -128.2(3) no
N1 C1' C2' F2 -12.7(4) no
F2 C2' C3' O3' -85.0(4) no
F2 C2' C3' C4' 148.4(3) no
C1' C2' C3' O3' 151.3(3) no
F1 C2' C3' C4' -93.7(3) no
F1 C2' C3' O3' 32.9(5) no
C1' C2' C3' C4' 24.7(4) no
O3' C3' C4' O1' -159.2(3) no
O3' C3' C4' C5' 83.1(4) no
C2' C3' C4' C5' -151.1(3) no
C2' C3' C4' O1' -33.5(3) no
C3' C4' C5' O5' 52.9(5) no
O1' C4' C5' O5' -63.2(4) no

loop_
_cod_related_entry_id
_cod_related_entry_database
_cod_related_entry_code
1 ChemSpider 54752
